data_4121192
loop_
_publ_author_name
'Christophe Werl\'e'
'Corinne Bailly'
'Lydia Karmazin-Brelot'
'Xavier-Fr\'ed\'eric Le Goff'
'Louis Ricard'
'Jean-Pierre Djukic'

_publ_contact_author_address
;UMR 7177
Universite de Strasbourg
4 rue Blaise Pascal
67000 Strasbourg
FRANCE
;
_publ_contact_author_email djukic@unistra.fr
_publ_contact_author_name 'Jean-Pierre DJUKIC'
_publ_contact_author_phone +33(0)368851523
_publ_section_title
;
 Hemichelation, a Way To Stabilize Electron-Unsaturated Complexes: The
 Case of T-Shaped Pd and Pt Metallacycles.
;
_journal_name_full 'Journal of the American Chemical Society'
_journal_page_first 17839
_journal_page_last 17852
_journal_paper_doi 10.1021/ja4076327
_journal_volume 135
_journal_year 2013
_chemical_formula_moiety 'C22 H20 Cr F N O3 Pd'
_chemical_formula_sum 'C22 H20 Cr F N O3 Pd'
_chemical_formula_weight 523.79
_space_group_IT_number 14
_symmetry_cell_setting monoclinic
_symmetry_space_group_name_Hall '-P 2ybc'
_symmetry_space_group_name_H-M 'P 1 21/c 1'
_atom_sites_solution_hydrogens geom
_atom_sites_solution_primary direct
_atom_sites_solution_secondary difmap
_audit_creation_method SHELXL-97
_cell_angle_alpha 90.00
_cell_angle_beta 119.654(5)
_cell_angle_gamma 90.00
_cell_formula_units_Z 4
_cell_length_a 9.144(1)
_cell_length_b 20.219(1)
_cell_length_c 12.4097(9)
_cell_measurement_reflns_used 4150
_cell_measurement_temperature 150.0(1)
_cell_measurement_theta_max 30.034
_cell_measurement_theta_min 0.998
_cell_volume 1993.8(3)
_computing_cell_refinement 'DENZO (Otwinowski & Minor, 1997) & COLLECT'
_computing_data_collection 'COLLECT (Hooft, R.W.W., 1998)'
_computing_data_reduction 'DENZO & COLLECT'
_computing_molecular_graphics 'PLATON (Spek, 2009)'
_computing_publication_material 'PLATON (Spek, 2009)'
_computing_structure_refinement 'SHELXL-97 (Sheldrick, 1997)'
_computing_structure_solution 'SIR97 (Altomare et al., 1999)'
_diffrn_ambient_temperature 150.0(1)
_diffrn_measured_fraction_theta_full 0.975
_diffrn_measured_fraction_theta_max 0.975
_diffrn_measurement_device_type KappaCCD
_diffrn_measurement_method 'phi and omega scans'
_diffrn_radiation_monochromator graphite
_diffrn_radiation_source 'fine-focus sealed tube'
_diffrn_radiation_type MoK\a
_diffrn_radiation_wavelength 0.71069
_diffrn_reflns_av_R_equivalents 0.0221
_diffrn_reflns_av_sigmaI/netI 0.0286
_diffrn_reflns_limit_h_max 12
_diffrn_reflns_limit_h_min -11
_diffrn_reflns_limit_k_max 28
_diffrn_reflns_limit_k_min -25
_diffrn_reflns_limit_l_max 17
_diffrn_reflns_limit_l_min -16
_diffrn_reflns_number 12297
_diffrn_reflns_theta_full 30.02
_diffrn_reflns_theta_max 30.02
_diffrn_reflns_theta_min 2.01
_exptl_absorpt_coefficient_mu 1.479
_exptl_absorpt_correction_T_max 0.8197
_exptl_absorpt_correction_T_min 0.6997
_exptl_absorpt_correction_type multi-scan
_exptl_absorpt_process_details 'DENZO/SCALEPACK (Otwinowski & Minor, 1996)'
_exptl_crystal_colour orange
_exptl_crystal_density_diffrn 1.745
_exptl_crystal_description plate
_exptl_crystal_F_000 1048
_exptl_crystal_size_max 0.26
_exptl_crystal_size_mid 0.22
_exptl_crystal_size_min 0.14
_refine_diff_density_max 0.585
_refine_diff_density_min -0.847
_refine_diff_density_rms 0.197
_refine_ls_extinction_method none
_refine_ls_goodness_of_fit_ref 1.052
_refine_ls_hydrogen_treatment refxyz
_refine_ls_matrix_type full
_refine_ls_number_parameters 322
_refine_ls_number_reflns 5689
_refine_ls_number_restraints 0
_refine_ls_restrained_S_all 1.052
_refine_ls_R_factor_all 0.0301
_refine_ls_R_factor_gt 0.0275
_refine_ls_shift/su_max 0.002
_refine_ls_shift/su_mean 0.000
_refine_ls_structure_factor_coef Fsqd
_refine_ls_weighting_details 'calc w=1/[\s^2^(Fo^2^)+(0.0423P)^2^+2.4281P] where P=(Fo^2^+2Fc^2^)/3'
_refine_ls_weighting_scheme calc
_refine_ls_wR_factor_gt 0.0819
_refine_ls_wR_factor_ref 0.0854
_reflns_number_gt 5334
_reflns_number_total 5689
_reflns_threshold_expression >2sigma(I)
_cod_data_source_file ja4076327_si_002_04.cif
_cod_data_source_block 4b
_cod_original_sg_symbol_H-M 'P 1 21/c 1 '
_cod_database_code 4121192

loop_
_symmetry_equiv_pos_as_xyz
'x, y, z'
'-x, y+1/2, -z+1/2'
'-x, -y, -z'
'x, -y-1/2, z-1/2'

loop_
_atom_site_label
_atom_site_type_symbol
_atom_site_fract_x
_atom_site_fract_y
_atom_site_fract_z
_atom_site_U_iso_or_equiv
_atom_site_adp_type
_atom_site_occupancy
_atom_site_symmetry_multiplicity
_atom_site_calc_flag
Pd1 Pd -0.542417(18) -0.118610(7) -0.883982(13) 0.01749(6) Uani 1 1 d
Cr2 Cr -0.63853(4) -0.145646(16) -1.14118(3) 0.01754(8) Uani 1 1 d
F1 F -0.0850(3) -0.03201(12) -0.42048(17) 0.0594(6) Uani 1 1 d
O1 O -0.7067(2) -0.25534(8) -1.00837(17) 0.0292(3) Uani 1 1 d
O2 O -0.8496(2) -0.03326(9) -1.13917(17) 0.0321(4) Uani 1 1 d
O3 O -0.9560(3) -0.18712(11) -1.36829(18) 0.0408(5) Uani 1 1 d
N1 N -0.7727(2) -0.11126(9) -0.86975(18) 0.0213(3) Uani 1 1 d
C1 C -0.4361(3) -0.09897(11) -0.7011(2) 0.0231(4) Uani 1 1 d
C2 C -0.2800(3) -0.07108(13) -0.6198(2) 0.0299(5) Uani 1 1 d
H2 H -0.208(4) -0.0627(17) -0.643(3) 0.036 Uiso 1 1 d
C3 C -0.2382(4) -0.05918(14) -0.4976(2) 0.0381(6) Uani 1 1 d
C4 C -0.3443(4) -0.07204(15) -0.4522(2) 0.0406(6) Uani 1 1 d
H4 H -0.310(5) -0.0634(18) -0.372(3) 0.049 Uiso 1 1 d
C5 C -0.5008(4) -0.09832(14) -0.5327(2) 0.0358(6) Uani 1 1 d
H5 H -0.591(5) -0.1060(18) -0.512(3) 0.043 Uiso 1 1 d
C6 C -0.5461(3) -0.11222(11) -0.6552(2) 0.0252(4) Uani 1 1 d
C7 C -0.7154(3) -0.14023(12) -0.7448(2) 0.0276(4) Uani 1 1 d
H7A H -0.712(4) -0.1854(17) -0.754(3) 0.033 Uiso 1 1 d
H7B H -0.796(4) -0.1310(16) -0.720(3) 0.033 Uiso 1 1 d
C8 C -0.3719(3) -0.18945(11) -1.0456(2) 0.0231(4) Uani 1 1 d
C9 C -0.4517(3) -0.20422(12) -1.1729(2) 0.0271(4) Uani 1 1 d
H9 H -0.461(4) -0.2484(16) -1.201(3) 0.033 Uiso 1 1 d
C10 C -0.5201(3) -0.15211(13) -1.2592(2) 0.0286(5) Uani 1 1 d
H10 H -0.576(4) -0.1586(16) -1.346(3) 0.034 Uiso 1 1 d
C11 C -0.5105(3) -0.08591(12) -1.2204(2) 0.0260(4) Uani 1 1 d
H11 H -0.557(4) -0.0517(16) -1.277(3) 0.031 Uiso 1 1 d
C12 C -0.4393(3) -0.07080(11) -1.0935(2) 0.0206(4) Uani 1 1 d
H12 H -0.444(4) -0.0252(15) -1.069(3) 0.025 Uiso 1 1 d
C13 C -0.3699(3) -0.12231(10) -1.0051(2) 0.0197(4) Uani 1 1 d
C14 C -0.3038(3) -0.12340(11) -0.8713(2) 0.0220(4) Uani 1 1 d
H14 H -0.239(4) -0.0851(15) -0.823(3) 0.026 Uiso 1 1 d
C15 C -0.2420(3) -0.19202(12) -0.8346(2) 0.0269(4) Uani 1 1 d
C16 C -0.2892(3) -0.23057(12) -0.9365(2) 0.0277(5) Uani 1 1 d
H16 H -0.270(4) -0.2765(17) -0.936(3) 0.033 Uiso 1 1 d
C17 C -0.6808(3) -0.20977(11) -1.0533(2) 0.0222(4) Uani 1 1 d
C18 C -0.7669(3) -0.07755(11) -1.1339(2) 0.0232(4) Uani 1 1 d
C19 C -0.8354(3) -0.17186(11) -1.2809(2) 0.0250(4) Uani 1 1 d
C20 C -0.1375(3) -0.21417(17) -0.7025(3) 0.0376(6) Uani 1 1 d
H20A H -0.115(5) -0.257(2) -0.693(4) 0.056 Uiso 1 1 d
H20B H -0.178(5) -0.202(2) -0.651(4) 0.056 Uiso 1 1 d
H20C H -0.028(5) -0.191(2) -0.666(4) 0.056 Uiso 1 1 d
C21 C -0.9284(3) -0.14556(14) -0.9609(3) 0.0306(5) Uani 1 1 d
H21A H -0.909(5) -0.1894(19) -0.963(3) 0.046 Uiso 1 1 d
H21B H -0.959(5) -0.1272(18) -1.040(4) 0.046 Uiso 1 1 d
H21C H -1.012(5) -0.1385(18) -0.937(3) 0.046 Uiso 1 1 d
C22 C -0.8150(3) -0.04091(12) -0.8658(2) 0.0260(4) Uani 1 1 d
H22A H -0.907(5) -0.0394(17) -0.853(3) 0.039 Uiso 1 1 d
H22B H -0.844(4) -0.0203(17) -0.945(3) 0.039 Uiso 1 1 d
H22C H -0.712(4) -0.0167(17) -0.806(3) 0.039 Uiso 1 1 d

loop_
_atom_site_aniso_label
_atom_site_aniso_U_11
_atom_site_aniso_U_22
_atom_site_aniso_U_33
_atom_site_aniso_U_23
_atom_site_aniso_U_13
_atom_site_aniso_U_12
Pd1 0.01532(9) 0.02022(9) 0.01740(8) 0.00033(5) 0.00844(6) 0.00039(5)
Cr2 0.01811(15) 0.01769(15) 0.01755(15) -0.00063(11) 0.00939(12) -0.00076(11)
F1 0.0563(12) 0.0700(14) 0.0287(8) -0.0128(9) 0.0032(8) -0.0168(11)
O1 0.0320(9) 0.0243(8) 0.0329(8) 0.0058(6) 0.0172(7) -0.0013(7)
O2 0.0345(9) 0.0305(9) 0.0323(9) 0.0029(7) 0.0173(8) 0.0105(7)
O3 0.0292(10) 0.0481(12) 0.0323(9) -0.0083(8) 0.0055(8) -0.0090(8)
N1 0.0197(8) 0.0230(8) 0.0242(8) 0.0014(6) 0.0132(7) 0.0013(6)
C1 0.0257(10) 0.0237(10) 0.0188(9) 0.0013(7) 0.0102(8) 0.0019(8)
C2 0.0278(11) 0.0348(12) 0.0225(10) -0.0012(9) 0.0090(9) -0.0008(9)
C3 0.0417(15) 0.0365(14) 0.0220(11) -0.0049(9) 0.0051(10) -0.0008(11)
C4 0.0559(18) 0.0421(15) 0.0194(10) -0.0001(10) 0.0153(11) 0.0061(13)
C5 0.0530(17) 0.0340(13) 0.0266(11) 0.0055(10) 0.0245(12) 0.0064(12)
C6 0.0322(12) 0.0234(10) 0.0220(10) 0.0034(8) 0.0149(9) 0.0046(8)
C7 0.0319(12) 0.0265(11) 0.0325(11) 0.0061(9) 0.0222(10) 0.0015(9)
C8 0.0194(9) 0.0214(9) 0.0333(11) 0.0002(8) 0.0167(9) 0.0001(7)
C9 0.0281(11) 0.0251(10) 0.0377(12) -0.0090(9) 0.0236(10) -0.0042(8)
C10 0.0337(12) 0.0331(12) 0.0270(10) -0.0070(9) 0.0210(10) -0.0080(9)
C11 0.0292(11) 0.0289(11) 0.0241(10) 0.0004(8) 0.0164(9) -0.0058(9)
C12 0.0217(9) 0.0199(9) 0.0228(9) -0.0003(7) 0.0129(8) -0.0036(7)
C13 0.0168(9) 0.0210(9) 0.0238(9) 0.0002(7) 0.0121(8) -0.0009(7)
C14 0.0146(9) 0.0281(10) 0.0232(10) 0.0018(8) 0.0093(8) -0.0006(7)
C15 0.0147(9) 0.0330(11) 0.0315(11) 0.0100(9) 0.0101(8) 0.0044(8)
C16 0.0197(10) 0.0247(11) 0.0404(13) 0.0063(9) 0.0162(9) 0.0050(8)
C17 0.0188(9) 0.0235(10) 0.0245(9) 0.0012(8) 0.0108(8) 0.0020(7)
C18 0.0237(10) 0.0240(10) 0.0212(9) -0.0007(7) 0.0106(8) -0.0011(8)
C19 0.0247(10) 0.0239(10) 0.0265(10) -0.0014(8) 0.0128(9) -0.0010(8)
C20 0.0217(11) 0.0475(16) 0.0377(13) 0.0195(12) 0.0102(10) 0.0077(10)
C21 0.0212(10) 0.0354(13) 0.0379(13) -0.0053(10) 0.0167(10) -0.0045(9)
C22 0.0263(11) 0.0260(10) 0.0302(11) 0.0038(8) 0.0173(9) 0.0069(8)

loop_
_atom_type_symbol
_atom_type_description
_atom_type_scat_dispersion_real
_atom_type_scat_dispersion_imag
_atom_type_scat_source
C C 0.0033 0.0016 'International Tables Vol C Tables 4.2.6.8 and 6.1.1.4'
H H 0.0000 0.0000 'International Tables Vol C Tables 4.2.6.8 and 6.1.1.4'
Cr Cr 0.3209 0.6236 'International Tables Vol C Tables 4.2.6.8 and 6.1.1.4'
F F 0.0171 0.0103 'International Tables Vol C Tables 4.2.6.8 and 6.1.1.4'
N N 0.0061 0.0033 'International Tables Vol C Tables 4.2.6.8 and 6.1.1.4'
O O 0.0106 0.0060 'International Tables Vol C Tables 4.2.6.8 and 6.1.1.4'
Pd Pd -0.9988 1.0072 'International Tables Vol C Tables 4.2.6.8 and 6.1.1.4'

loop_
_geom_angle_atom_site_label_1
_geom_angle_atom_site_label_2
_geom_angle_atom_site_label_3
_geom_angle
C1 Pd1 C14 91.16(9)
C1 Pd1 N1 81.04(8)
C14 Pd1 N1 172.20(8)
C1 Pd1 C17 144.91(8)
C14 Pd1 C17 95.70(8)
N1 Pd1 C17 90.59(7)
C1 Pd1 Cr2 170.37(7)
C14 Pd1 Cr2 79.24(6)
N1 Pd1 Cr2 108.56(5)
C17 Pd1 Cr2 38.76(5)
C18 Cr2 C17 99.83(10)
C18 Cr2 C19 84.94(10)
C17 Cr2 C19 87.79(10)
C18 Cr2 C12 86.32(9)
C17 Cr2 C12 134.83(9)
C19 Cr2 C12 137.37(9)
C18 Cr2 C10 127.52(10)
C17 Cr2 C10 131.32(10)
C19 Cr2 C10 86.04(10)
C12 Cr2 C10 67.04(9)
C18 Cr2 C11 95.94(10)
C17 Cr2 C11 161.72(10)
C19 Cr2 C11 102.84(10)
C12 Cr2 C11 37.04(8)
C10 Cr2 C11 37.08(9)
C18 Cr2 C13 107.11(9)
C17 Cr2 C13 100.04(9)
C19 Cr2 C13 164.06(9)
C12 Cr2 C13 37.08(8)
C10 Cr2 C13 78.34(9)
C11 Cr2 C13 66.23(8)
C18 Cr2 C9 162.35(10)
C17 Cr2 C9 97.54(9)
C19 Cr2 C9 98.90(10)
C12 Cr2 C9 79.19(8)
C10 Cr2 C9 36.62(10)
C11 Cr2 C9 66.41(9)
C13 Cr2 C9 66.48(8)
C18 Cr2 C8 143.43(9)
C17 Cr2 C8 84.46(9)
C19 Cr2 C8 131.63(9)
C12 Cr2 C8 66.56(8)
C10 Cr2 C8 65.01(9)
C11 Cr2 C8 77.35(9)
C13 Cr2 C8 37.12(7)
C9 Cr2 C8 35.89(9)
C18 Cr2 Pd1 70.11(7)
C17 Cr2 Pd1 61.60(7)
C19 Cr2 Pd1 134.84(7)
C12 Cr2 Pd1 79.41(5)
C10 Cr2 Pd1 139.00(7)
C11 Cr2 Pd1 116.33(6)
C13 Cr2 Pd1 60.66(5)
C9 Cr2 Pd1 116.33(7)
C8 Cr2 Pd1 80.71(6)
C21 N1 C22 107.86(19)
C21 N1 C7 108.71(19)
C22 N1 C7 107.84(18)
C21 N1 Pd1 120.21(15)
C22 N1 Pd1 110.04(14)
C7 N1 Pd1 101.49(14)
C2 C1 C6 117.8(2)
C2 C1 Pd1 130.05(18)
C6 C1 Pd1 112.03(17)
C3 C2 C1 119.3(3)
C3 C2 H2 120(2)
C1 C2 H2 121(2)
F1 C3 C4 118.7(2)
F1 C3 C2 118.0(3)
C4 C3 C2 123.3(3)
C3 C4 C5 117.9(2)
C3 C4 H4 119(2)
C5 C4 H4 123(2)
C4 C5 C6 120.5(3)
C4 C5 H5 125(2)
C6 C5 H5 114(2)
C5 C6 C1 121.2(2)
C5 C6 C7 121.7(2)
C1 C6 C7 117.1(2)
N1 C7 C6 108.98(18)
N1 C7 H7A 106(2)
C6 C7 H7A 112(2)
N1 C7 H7B 109(2)
C6 C7 H7B 112(2)
H7A C7 H7B 109(3)
C9 C8 C16 132.2(2)
C9 C8 C13 120.0(2)
C16 C8 C13 107.8(2)
C9 C8 Cr2 70.92(13)
C16 C8 Cr2 129.54(15)
C13 C8 Cr2 69.18(12)
C8 C9 C10 118.9(2)
C8 C9 Cr2 73.19(12)
C10 C9 Cr2 69.67(13)
C8 C9 H9 121.3(18)
C10 C9 H9 119.8(19)
Cr2 C9 H9 128(2)
C9 C10 C11 121.4(2)
C9 C10 Cr2 73.71(13)
C11 C10 Cr2 71.70(13)
C9 C10 H10 123(2)
C11 C10 H10 115(2)
Cr2 C10 H10 127(2)
C12 C11 C10 120.3(2)
C12 C11 Cr2 71.11(12)
C10 C11 Cr2 71.22(13)
C12 C11 H11 118(2)
C10 C11 H11 122(2)
Cr2 C11 H11 127(2)
C11 C12 C13 119.3(2)
C11 C12 Cr2 71.85(13)
C13 C12 Cr2 72.41(12)
C11 C12 H12 119.0(18)
C13 C12 H12 121.7(18)
Cr2 C12 H12 124.7(18)
C12 C13 C8 120.0(2)
C12 C13 C14 131.85(19)
C8 C13 C14 107.94(18)
C12 C13 Cr2 70.51(12)
C8 C13 Cr2 73.70(12)
C14 C13 Cr2 122.51(15)
C13 C14 C15 104.12(19)
C13 C14 Pd1 94.81(14)
C15 C14 Pd1 106.80(14)
C13 C14 H14 118.2(17)
C15 C14 H14 122.0(18)
Pd1 C14 H14 107.1(18)
C16 C15 C14 110.7(2)
C16 C15 C20 125.6(2)
C14 C15 C20 123.7(2)
C15 C16 C8 108.6(2)
C15 C16 H16 125.5(19)
C8 C16 H16 125.9(19)
O1 C17 Cr2 171.7(2)
O1 C17 Pd1 107.89(16)
Cr2 C17 Pd1 79.64(8)
O2 C18 Cr2 174.1(2)
O3 C19 Cr2 178.6(2)
C15 C20 H20A 115(3)
C15 C20 H20B 115(3)
H20A C20 H20B 109(4)
C15 C20 H20C 108(2)
H20A C20 H20C 106(4)
H20B C20 H20C 103(3)
N1 C21 H21A 110(2)
N1 C21 H21B 107(2)
H21A C21 H21B 108(3)
N1 C21 H21C 108(2)
H21A C21 H21C 111(3)
H21B C21 H21C 113(3)
N1 C22 H22A 108(2)
N1 C22 H22B 109(2)
H22A C22 H22B 110(3)
N1 C22 H22C 109(2)
H22A C22 H22C 117(3)
H22B C22 H22C 103(3)

loop_
_geom_bond_atom_site_label_1
_geom_bond_atom_site_label_2
_geom_bond_distance
Pd1 C1 2.018(2)
Pd1 C14 2.110(2)
Pd1 N1 2.2034(19)
Pd1 C17 2.605(2)
Pd1 Cr2 2.9125(4)
Cr2 C18 1.840(2)
Cr2 C17 1.854(2)
Cr2 C19 1.855(2)
Cr2 C12 2.212(2)
Cr2 C10 2.215(2)
Cr2 C11 2.221(2)
Cr2 C13 2.237(2)
Cr2 C9 2.268(2)
Cr2 C8 2.297(2)
F1 C3 1.362(3)
O1 C17 1.161(3)
O2 C18 1.153(3)
O3 C19 1.142(3)
N1 C21 1.481(3)
N1 C22 1.481(3)
N1 C7 1.490(3)
C1 C2 1.396(3)
C1 C6 1.405(3)
C2 C3 1.389(3)
C2 H2 0.86(4)
C3 C4 1.367(5)
C4 C5 1.383(5)
C4 H4 0.90(4)
C5 C6 1.393(3)
C5 H5 0.99(4)
C6 C7 1.500(4)
C7 H7A 0.92(3)
C7 H7B 0.95(4)
C8 C9 1.407(3)
C8 C16 1.443(3)
C8 C13 1.444(3)
C9 C10 1.409(4)
C9 H9 0.95(3)
C10 C11 1.411(3)
C10 H10 0.94(3)
C11 C12 1.408(3)
C11 H11 0.92(3)
C12 C13 1.415(3)
C12 H12 0.98(3)
C13 C14 1.460(3)
C14 C15 1.482(3)
C14 H14 0.98(3)
C15 C16 1.362(4)
C15 C20 1.501(3)
C16 H16 0.95(3)
C20 H20A 0.88(4)
C20 H20B 0.92(4)
C20 H20C 0.98(4)
C21 H21A 0.91(4)
C21 H21B 0.96(4)
C21 H21C 0.96(4)
C22 H22A 0.93(4)
C22 H22B 0.97(3)
C22 H22C 0.99(3)

loop_
_geom_torsion_atom_site_label_1
_geom_torsion_atom_site_label_2
_geom_torsion_atom_site_label_3
_geom_torsion_atom_site_label_4
_geom_torsion
C1 Pd1 Cr2 C18 -128.1(4)
C14 Pd1 Cr2 C18 -132.84(10)
N1 Pd1 Cr2 C18 47.33(9)
C17 Pd1 Cr2 C18 113.70(11)
C1 Pd1 Cr2 C17 118.2(4)
C14 Pd1 Cr2 C17 113.46(10)
N1 Pd1 Cr2 C17 -66.36(9)
C1 Pd1 Cr2 C19 171.4(4)
C14 Pd1 Cr2 C19 166.63(12)
N1 Pd1 Cr2 C19 -13.19(12)
C17 Pd1 Cr2 C19 53.17(13)
C1 Pd1 Cr2 C12 -38.2(4)
C14 Pd1 Cr2 C12 -42.94(8)
N1 Pd1 Cr2 C12 137.23(8)
C17 Pd1 Cr2 C12 -156.40(10)
C1 Pd1 Cr2 C10 -3.3(4)
C14 Pd1 Cr2 C10 -8.02(12)
N1 Pd1 Cr2 C10 172.16(12)
C17 Pd1 Cr2 C10 -121.48(13)
C1 Pd1 Cr2 C11 -41.3(4)
C14 Pd1 Cr2 C11 -46.06(10)
N1 Pd1 Cr2 C11 134.12(9)
C17 Pd1 Cr2 C11 -159.52(11)
C1 Pd1 Cr2 C13 -3.9(4)
C14 Pd1 Cr2 C13 -8.63(9)
N1 Pd1 Cr2 C13 171.54(8)
C17 Pd1 Cr2 C13 -122.09(10)
C1 Pd1 Cr2 C9 34.0(4)
C14 Pd1 Cr2 C9 29.27(9)
N1 Pd1 Cr2 C9 -150.55(8)
C17 Pd1 Cr2 C9 -84.19(10)
C1 Pd1 Cr2 C8 29.5(4)
C14 Pd1 Cr2 C8 24.76(8)
N1 Pd1 Cr2 C8 -155.06(8)
C17 Pd1 Cr2 C8 -88.70(9)
C1 Pd1 N1 C21 -155.28(19)
C14 Pd1 N1 C21 -153.3(5)
C17 Pd1 N1 C21 -9.51(18)
Cr2 Pd1 N1 C21 25.49(18)
C1 Pd1 N1 C22 78.55(15)
C14 Pd1 N1 C22 80.6(6)
C17 Pd1 N1 C22 -135.68(15)
Cr2 Pd1 N1 C22 -100.68(14)
C1 Pd1 N1 C7 -35.47(14)
C14 Pd1 N1 C7 -33.4(6)
C17 Pd1 N1 C7 110.31(14)
Cr2 Pd1 N1 C7 145.31(13)
C14 Pd1 C1 C2 24.1(2)
N1 Pd1 C1 C2 -156.1(2)
C17 Pd1 C1 C2 125.8(2)
Cr2 Pd1 C1 C2 19.5(6)
C14 Pd1 C1 C6 -160.63(17)
N1 Pd1 C1 C6 19.10(16)
C17 Pd1 C1 C6 -59.0(2)
Cr2 Pd1 C1 C6 -165.3(3)
C6 C1 C2 C3 1.6(4)
Pd1 C1 C2 C3 176.6(2)
C1 C2 C3 F1 179.9(2)
C1 C2 C3 C4 -1.5(4)
F1 C3 C4 C5 178.6(3)
C2 C3 C4 C5 0.1(5)
C3 C4 C5 C6 1.2(4)
C4 C5 C6 C1 -1.1(4)
C4 C5 C6 C7 -179.5(2)
C2 C1 C6 C5 -0.3(4)
Pd1 C1 C6 C5 -176.18(19)
C2 C1 C6 C7 178.2(2)
Pd1 C1 C6 C7 2.3(3)
C21 N1 C7 C6 172.51(19)
C22 N1 C7 C6 -70.8(2)
Pd1 N1 C7 C6 44.9(2)
C5 C6 C7 N1 143.7(2)
C1 C6 C7 N1 -34.8(3)
C18 Cr2 C8 C9 -149.94(16)
C17 Cr2 C8 C9 111.02(15)
C19 Cr2 C8 C9 28.95(18)
C12 Cr2 C8 C9 -104.49(14)
C10 Cr2 C8 C9 -29.98(14)
C11 Cr2 C8 C9 -67.08(14)
C13 Cr2 C8 C9 -134.25(19)
Pd1 Cr2 C8 C9 173.10(13)
C18 Cr2 C8 C16 80.6(3)
C17 Cr2 C8 C16 -18.4(2)
C19 Cr2 C8 C16 -100.5(2)
C12 Cr2 C8 C16 126.0(2)
C10 Cr2 C8 C16 -159.4(2)
C11 Cr2 C8 C16 163.5(2)
C13 Cr2 C8 C16 96.3(2)
C9 Cr2 C8 C16 -129.5(3)
Pd1 Cr2 C8 C16 43.6(2)
C18 Cr2 C8 C13 -15.7(2)
C17 Cr2 C8 C13 -114.73(14)
C19 Cr2 C8 C13 163.20(14)
C12 Cr2 C8 C13 29.76(12)
C10 Cr2 C8 C13 104.27(14)
C11 Cr2 C8 C13 67.17(13)
C9 Cr2 C8 C13 134.25(19)
Pd1 Cr2 C8 C13 -52.65(11)
C16 C8 C9 C10 -179.0(2)
C13 C8 C9 C10 3.8(3)
Cr2 C8 C9 C10 54.4(2)
C16 C8 C9 Cr2 126.6(2)
C13 C8 C9 Cr2 -50.64(18)
C18 Cr2 C9 C8 100.1(3)
C17 Cr2 C9 C8 -69.59(14)
C19 Cr2 C9 C8 -158.52(14)
C12 Cr2 C9 C8 64.74(13)
C10 Cr2 C9 C8 130.6(2)
C11 Cr2 C9 C8 101.29(14)
C13 Cr2 C9 C8 28.13(12)
Pd1 Cr2 C9 C8 -7.61(15)
C18 Cr2 C9 C10 -30.5(4)
C17 Cr2 C9 C10 159.80(15)
C19 Cr2 C9 C10 70.87(16)
C12 Cr2 C9 C10 -65.88(15)
C11 Cr2 C9 C10 -29.33(14)
C13 Cr2 C9 C10 -102.48(15)
C8 Cr2 C9 C10 -130.6(2)
Pd1 Cr2 C9 C10 -138.22(13)
C8 C9 C10 C11 -0.3(4)
Cr2 C9 C10 C11 55.9(2)
C8 C9 C10 Cr2 -56.13(19)
C18 Cr2 C10 C9 168.80(14)
C17 Cr2 C10 C9 -27.1(2)
C19 Cr2 C10 C9 -110.67(16)
C12 Cr2 C10 C9 103.20(16)
C11 Cr2 C10 C9 131.9(2)
C13 Cr2 C10 C9 66.08(14)
C8 Cr2 C10 C9 29.41(14)
Pd1 Cr2 C10 C9 65.53(17)
C18 Cr2 C10 C11 36.91(19)
C17 Cr2 C10 C11 -159.00(15)
C19 Cr2 C10 C11 117.44(16)
C12 Cr2 C10 C11 -28.69(14)
C13 Cr2 C10 C11 -65.81(15)
C9 Cr2 C10 C11 -131.9(2)
C8 Cr2 C10 C11 -102.48(16)
Pd1 Cr2 C10 C11 -66.36(18)
C9 C10 C11 C12 -3.3(4)
Cr2 C10 C11 C12 53.5(2)
C9 C10 C11 Cr2 -56.8(2)
C18 Cr2 C11 C12 75.82(15)
C17 Cr2 C11 C12 -73.7(3)
C19 Cr2 C11 C12 161.96(14)
C10 Cr2 C11 C12 -132.8(2)
C13 Cr2 C11 C12 -30.28(13)
C9 Cr2 C11 C12 -103.81(15)
C8 Cr2 C11 C12 -67.71(14)
Pd1 Cr2 C11 C12 5.09(16)
C18 Cr2 C11 C10 -151.38(16)
C17 Cr2 C11 C10 59.1(3)
C19 Cr2 C11 C10 -65.24(17)
C12 Cr2 C11 C10 132.8(2)
C13 Cr2 C11 C10 102.52(16)
C9 Cr2 C11 C10 28.99(15)
C8 Cr2 C11 C10 65.09(15)
Pd1 Cr2 C11 C10 137.89(13)
C10 C11 C12 C13 3.2(3)
Cr2 C11 C12 C13 56.76(18)
C10 C11 C12 Cr2 -53.6(2)
C18 Cr2 C12 C11 -104.92(15)
C17 Cr2 C12 C11 154.87(15)
C19 Cr2 C12 C11 -26.5(2)
C10 Cr2 C12 C11 28.71(15)
C13 Cr2 C12 C11 130.1(2)
C9 Cr2 C12 C11 64.96(15)
C8 Cr2 C12 C11 100.26(15)
Pd1 Cr2 C12 C11 -175.36(14)
C18 Cr2 C12 C13 125.03(13)
C17 Cr2 C12 C13 24.82(18)
C19 Cr2 C12 C13 -156.53(14)
C10 Cr2 C12 C13 -101.34(14)
C11 Cr2 C12 C13 -130.1(2)
C9 Cr2 C12 C13 -65.09(13)
C8 Cr2 C12 C13 -29.79(12)
Pd1 Cr2 C12 C13 54.59(11)
C11 C12 C13 C8 0.3(3)
Cr2 C12 C13 C8 56.80(18)
C11 C12 C13 C14 -173.1(2)
Cr2 C12 C13 C14 -116.6(2)
C11 C12 C13 Cr2 -56.48(18)
C9 C8 C13 C12 -3.8(3)
C16 C8 C13 C12 178.33(19)
Cr2 C8 C13 C12 -55.27(18)
C9 C8 C13 C14 171.02(19)
C16 C8 C13 C14 -6.8(2)
Cr2 C8 C13 C14 119.59(16)
C9 C8 C13 Cr2 51.43(19)
C16 C8 C13 Cr2 -126.40(16)
C18 Cr2 C13 C12 -58.76(14)
C17 Cr2 C13 C12 -162.41(13)
C19 Cr2 C13 C12 79.1(4)
C10 Cr2 C13 C12 67.19(13)
C11 Cr2 C13 C12 30.25(12)
C9 Cr2 C13 C12 103.69(14)
C8 Cr2 C13 C12 130.94(18)
Pd1 Cr2 C13 C12 -113.22(12)
C18 Cr2 C13 C8 170.30(13)
C17 Cr2 C13 C8 66.65(14)
C19 Cr2 C13 C8 -51.9(4)
C12 Cr2 C13 C8 -130.94(18)
C10 Cr2 C13 C8 -63.75(13)
C11 Cr2 C13 C8 -100.69(14)
C9 Cr2 C13 C8 -27.26(13)
Pd1 Cr2 C13 C8 115.84(13)
C18 Cr2 C13 C14 69.10(18)
C17 Cr2 C13 C14 -34.55(18)
C19 Cr2 C13 C14 -153.1(3)
C12 Cr2 C13 C14 127.9(2)
C10 Cr2 C13 C14 -164.95(19)
C11 Cr2 C13 C14 158.11(19)
C9 Cr2 C13 C14 -128.45(19)
C8 Cr2 C13 C14 -101.2(2)
Pd1 Cr2 C13 C14 14.64(14)
C12 C13 C14 C15 -176.8(2)
C8 C13 C14 C15 9.2(2)
Cr2 C13 C14 C15 90.91(19)
C12 C13 C14 Pd1 74.5(2)
C8 C13 C14 Pd1 -99.51(16)
Cr2 C13 C14 Pd1 -17.77(17)
C1 Pd1 C14 C13 -167.60(14)
N1 Pd1 C14 C13 -169.6(5)
C17 Pd1 C14 C13 46.86(13)
Cr2 Pd1 C14 C13 11.61(11)
C1 Pd1 C14 C15 86.07(16)
N1 Pd1 C14 C15 84.1(6)
C17 Pd1 C14 C15 -59.48(16)
Cr2 Pd1 C14 C15 -94.73(15)
C13 C14 C15 C16 -8.7(2)
Pd1 C14 C15 C16 90.9(2)
C13 C14 C15 C20 169.7(2)
Pd1 C14 C15 C20 -90.8(2)
C14 C15 C16 C8 4.7(3)
C20 C15 C16 C8 -173.6(2)
C9 C8 C16 C15 -176.1(2)
C13 C8 C16 C15 1.3(3)
Cr2 C8 C16 C15 -76.0(3)
C18 Cr2 C17 O1 143.7(14)
C19 Cr2 C17 O1 59.2(14)
C12 Cr2 C17 O1 -121.7(13)
C10 Cr2 C17 O1 -23.6(14)
C11 Cr2 C17 O1 -67.1(15)
C13 Cr2 C17 O1 -106.8(14)
C9 Cr2 C17 O1 -39.5(14)
C8 Cr2 C17 O1 -73.0(14)
Pd1 Cr2 C17 O1 -155.4(14)
C18 Cr2 C17 Pd1 -60.91(8)
C19 Cr2 C17 Pd1 -145.39(8)
C12 Cr2 C17 Pd1 33.70(13)
C10 Cr2 C17 Pd1 131.84(10)
C11 Cr2 C17 Pd1 88.3(3)
C13 Cr2 C17 Pd1 48.59(7)
C9 Cr2 C17 Pd1 115.92(7)
C8 Cr2 C17 Pd1 82.42(7)
C1 Pd1 C17 O1 11.2(2)
C14 Pd1 C17 O1 111.47(17)
N1 Pd1 C17 O1 -63.91(17)
Cr2 Pd1 C17 O1 176.4(2)
C1 Pd1 C17 Cr2 -165.15(12)
C14 Pd1 C17 Cr2 -64.91(9)
N1 Pd1 C17 Cr2 119.71(8)
C17 Cr2 C18 O2 -148(2)
C19 Cr2 C18 O2 -61(2)
C12 Cr2 C18 O2 77(2)
C10 Cr2 C18 O2 20(2)
C11 Cr2 C18 O2 42(2)
C13 Cr2 C18 O2 109(2)
C9 Cr2 C18 O2 43(2)
C8 Cr2 C18 O2 118(2)
Pd1 Cr2 C18 O2 157(2)
C18 Cr2 C19 O3 84(11)
C17 Cr2 C19 O3 -176(100)
C12 Cr2 C19 O3 5(11)
C10 Cr2 C19 O3 -44(11)
C11 Cr2 C19 O3 -11(11)
C13 Cr2 C19 O3 -56(11)
C9 Cr2 C19 O3 -78(11)
C8 Cr2 C19 O3 -95(11)
Pd1 Cr2 C19 O3 140(10)
